data_7101411
loop_
_publ_author_name
'Marcus Weck'
'Alpay Kimyonok'
'Xian-Yong Wang.'

_publ_section_title
;
Functionalization of polymers with phosphorescent
iridium complexes via click chemistry
;
_journal_issue 37
_journal_name_full 'Chemical Communications'
_journal_paper_doi 10.1039/b609382e
_journal_year 2006
_chemical_formula_moiety 'C48 H36 Ir N3 O2'
_chemical_formula_sum 'C48 H36 Ir N3 O2'
_chemical_formula_weight 879.00
_chemical_name_systematic
;
?
;
_space_group_IT_number 14
_symmetry_cell_setting monoclinic
_symmetry_space_group_name_Hall '-P 2ybc'
_symmetry_space_group_name_H-M 'P 1 21/c 1'
_atom_sites_solution_hydrogens geom
_atom_sites_solution_primary direct
_atom_sites_solution_secondary difmap
_audit_creation_method SHELXL-97
_cell_angle_alpha 90.00
_cell_angle_beta 96.153(3)
_cell_angle_gamma 90.00
_cell_formula_units_Z 4
_cell_length_a 21.351(3)
_cell_length_b 9.5276(14)
_cell_length_c 18.051(3)
_cell_measurement_reflns_used 2090
_cell_measurement_temperature 173(2)
_cell_measurement_theta_max 19.86
_cell_measurement_theta_min 2.27
_cell_volume 3650.7(9)
_computing_cell_refinement 'Bruker SMART'
_computing_data_collection 'Bruker SMART'
_computing_data_reduction 'Bruker SAINT'
_computing_molecular_graphics 'Bruker SHELXTL'
_computing_publication_material 'Bruker SHELXTL'
_computing_structure_refinement 'SHELXL-97 (Sheldrick, 1997)'
_computing_structure_solution 'SHELXS-97 (Sheldrick, 1990)'
_diffrn_ambient_temperature 173(2)
_diffrn_measured_fraction_theta_full 0.997
_diffrn_measured_fraction_theta_max 0.997
_diffrn_measurement_device_type 'CCD area detector'
_diffrn_measurement_method 'phi and omega scans'
_diffrn_radiation_monochromator graphite
_diffrn_radiation_source 'fine-focus sealed tube'
_diffrn_radiation_type MoK\a
_diffrn_radiation_wavelength 0.71073
_diffrn_reflns_av_R_equivalents 0.1582
_diffrn_reflns_av_sigmaI/netI 0.1218
_diffrn_reflns_limit_h_max 28
_diffrn_reflns_limit_h_min -28
_diffrn_reflns_limit_k_max 12
_diffrn_reflns_limit_k_min -12
_diffrn_reflns_limit_l_max 24
_diffrn_reflns_limit_l_min -24
_diffrn_reflns_number 52112
_diffrn_reflns_theta_full 28.33
_diffrn_reflns_theta_max 28.33
_diffrn_reflns_theta_min 1.92
_exptl_absorpt_coefficient_mu 3.703
_exptl_absorpt_correction_T_max 0.8970
_exptl_absorpt_correction_T_min 0.5246
_exptl_absorpt_correction_type multi-scan
_exptl_absorpt_process_details 'SADABS V2.10, Sheldrick 2003'
_exptl_crystal_colour orange
_exptl_crystal_density_diffrn 1.599
_exptl_crystal_density_method 'not measured'
_exptl_crystal_description plate
_exptl_crystal_F_000 1752
_exptl_crystal_size_max 0.20
_exptl_crystal_size_mid 0.17
_exptl_crystal_size_min 0.03
_refine_diff_density_max 2.026
_refine_diff_density_min -1.013
_refine_diff_density_rms 0.172
_refine_ls_extinction_method none
_refine_ls_goodness_of_fit_ref 1.002
_refine_ls_hydrogen_treatment mixed
_refine_ls_matrix_type full
_refine_ls_number_parameters 487
_refine_ls_number_reflns 9083
_refine_ls_number_restraints 0
_refine_ls_restrained_S_all 1.002
_refine_ls_R_factor_all 0.1327
_refine_ls_R_factor_gt 0.0668
_refine_ls_shift/su_max 0.002
_refine_ls_shift/su_mean 0.000
_refine_ls_structure_factor_coef Fsqd
_refine_ls_weighting_details 'calc w=1/[\s^2^(Fo^2^)+(0.0550P)^2^+0.0000P] where P=(Fo^2^+2Fc^2^)/3'
_refine_ls_weighting_scheme calc
_refine_ls_wR_factor_gt 0.1154
_refine_ls_wR_factor_ref 0.1364
_reflns_number_gt 5350
_reflns_number_total 9083
_reflns_threshold_expression >2sigma(I)
_cod_data_source_file b609382e.txt
_cod_depositor_comments
;
The following automatic conversions were performed:
'_symmetry_cell_setting' value 'Monoclinic' changed to 'monoclinic'
according to '/home/saulius/struct/CIF-dictionaries/cif_core.dic'
dictionary named 'cif_core.dic' version 2.4.1 from 2010-06-29.

Automatic conversion script
Id: cif_fix_enum 1527 2010-12-29 10:47:43Z saulius 
;
_cod_original_sg_symbol_H-M P2(1)/c
_cod_database_code 7101411

loop_
_symmetry_equiv_pos_as_xyz
'x, y, z'
'-x, y+1/2, -z+1/2'
'-x, -y, -z'
'x, -y-1/2, z-1/2'

loop_
_atom_site_label
_atom_site_type_symbol
_atom_site_fract_x
_atom_site_fract_y
_atom_site_fract_z
_atom_site_U_iso_or_equiv
_atom_site_adp_type
_atom_site_occupancy
_atom_site_symmetry_multiplicity
_atom_site_calc_flag
_atom_site_refinement_flags
C1 C 0.2981(4) 0.1906(9) 0.4855(4) 0.039(2) Uani 1 1 d .
C2 C 0.2705(4) 0.0814(10) 0.4410(5) 0.050(2) Uani 1 1 d .
H2 H 0.2312 0.0961 0.4121 0.060 Uiso 1 1 calc R
C3 C 0.3003(5) -0.0487(10) 0.4391(5) 0.055(3) Uani 1 1 d .
H3 H 0.2822 -0.1207 0.4073 0.066 Uiso 1 1 calc R
C4 C 0.3566(5) -0.0729(11) 0.4837(6) 0.059(3) Uani 1 1 d .
H4 H 0.3762 -0.1623 0.4829 0.071 Uiso 1 1 calc R
C5 C 0.3837(4) 0.0301(12) 0.5285(5) 0.052(2) Uani 1 1 d .
H5 H 0.4222 0.0122 0.5586 0.062 Uiso 1 1 calc R
C6 C 0.3554(4) 0.1613(10) 0.5303(5) 0.044(2) Uani 1 1 d .
C7 C 0.3820(4) 0.2694(11) 0.5767(5) 0.052(2) Uani 1 1 d .
H7 H 0.4210 0.2553 0.6064 0.063 Uiso 1 1 calc R
C8 C 0.3514(4) 0.3936(11) 0.5788(5) 0.054(3) Uani 1 1 d .
H8 H 0.3689 0.4664 0.6105 0.064 Uiso 1 1 calc R
C9 C 0.2936(4) 0.4162(10) 0.5341(4) 0.0396(19) Uani 1 1 d .
C10 C 0.2588(4) 0.5482(9) 0.5352(5) 0.043(2) Uani 1 1 d .
C11 C 0.2739(5) 0.6515(11) 0.5908(5) 0.050(2) Uani 1 1 d .
H11 H 0.3079 0.6369 0.6284 0.061 Uiso 1 1 calc R
C12 C 0.2388(5) 0.7732(10) 0.5898(5) 0.055(3) Uani 1 1 d .
H12 H 0.2470 0.8402 0.6286 0.066 Uiso 1 1 calc R
C13 C 0.1919(4) 0.7979(10) 0.5327(6) 0.054(3) Uani 1 1 d .
H13 H 0.1683 0.8825 0.5316 0.064 Uiso 1 1 calc R
C14 C 0.1792(4) 0.6980(9) 0.4762(5) 0.045(2) Uani 1 1 d .
H14 H 0.1478 0.7184 0.4363 0.054 Uiso 1 1 calc R
C15 C 0.2106(4) 0.5700(8) 0.4763(4) 0.036(2) Uani 1 1 d .
C16 C 0.0906(4) 0.2780(8) 0.4995(4) 0.038(2) Uani 1 1 d .
C17 C 0.1391(4) 0.2156(9) 0.5460(5) 0.046(2) Uani 1 1 d .
H17 H 0.1818 0.2338 0.5389 0.055 Uiso 1 1 calc R
C18 C 0.1248(5) 0.1275(9) 0.6024(5) 0.052(3) Uani 1 1 d .
H18 H 0.1582 0.0859 0.6339 0.062 Uiso 1 1 calc R
C19 C 0.0635(5) 0.0980(10) 0.6145(6) 0.058(3) Uani 1 1 d .
H19 H 0.0551 0.0375 0.6540 0.070 Uiso 1 1 calc R
C20 C 0.0156(5) 0.1552(10) 0.5700(6) 0.058(3) Uani 1 1 d .
H20 H -0.0265 0.1324 0.5776 0.070 Uiso 1 1 calc R
C21 C 0.0273(4) 0.2495(10) 0.5119(5) 0.044(2) Uani 1 1 d .
C22 C -0.0219(4) 0.3155(10) 0.4669(5) 0.050(2) Uani 1 1 d .
H22 H -0.0645 0.2948 0.4729 0.061 Uiso 1 1 calc R
C23 C -0.0076(4) 0.4096(10) 0.4144(5) 0.044(2) Uani 1 1 d .
H23 H -0.0404 0.4597 0.3860 0.053 Uiso 1 1 calc R
C24 C 0.0563(4) 0.4332(8) 0.4018(4) 0.036(2) Uani 1 1 d .
C25 C 0.0731(4) 0.5257(8) 0.3434(4) 0.0340(19) Uani 1 1 d .
C26 C 0.0295(4) 0.6110(8) 0.3013(5) 0.041(2) Uani 1 1 d .
H26 H -0.0131 0.6117 0.3119 0.049 Uiso 1 1 calc R
C27 C 0.0472(4) 0.6937(9) 0.2452(5) 0.048(2) Uani 1 1 d .
H27 H 0.0173 0.7511 0.2166 0.058 Uiso 1 1 calc R
C28 C 0.1096(4) 0.6917(9) 0.2310(5) 0.048(2) Uani 1 1 d .
H28 H 0.1223 0.7463 0.1912 0.057 Uiso 1 1 calc R
C29 C 0.1539(4) 0.6113(9) 0.2740(5) 0.043(2) Uani 1 1 d .
H29 H 0.1966 0.6142 0.2639 0.052 Uiso 1 1 calc R
C30 C 0.1372(4) 0.5254(8) 0.3324(4) 0.0310(18) Uani 1 1 d .
C31 C 0.1375(4) 0.1515(9) 0.3167(5) 0.045(2) Uani 1 1 d .
H31 H 0.1072 0.1539 0.3516 0.054 Uiso 1 1 calc R
C32 C 0.1332(4) 0.0467(9) 0.2628(5) 0.047(2) Uani 1 1 d .
H32 H 0.1010 -0.0223 0.2610 0.056 Uiso 1 1 calc R
C33 C 0.1763(5) 0.0460(10) 0.2129(5) 0.057(3) Uani 1 1 d .
H33 H 0.1742 -0.0246 0.1756 0.068 Uiso 1 1 calc R
C34 C 0.2238(4) 0.1475(9) 0.2156(5) 0.048(2) Uani 1 1 d .
H34 H 0.2539 0.1466 0.1805 0.058 Uiso 1 1 calc R
C35 C 0.2259(4) 0.2509(9) 0.2713(4) 0.040(2) Uani 1 1 d .
C36 C 0.2726(4) 0.3636(8) 0.2825(4) 0.0345(19) Uani 1 1 d .
C37 C 0.3187(4) 0.3840(9) 0.2358(5) 0.046(2) Uani 1 1 d .
H37 H 0.3189 0.3277 0.1925 0.055 Uiso 1 1 calc R
C38 C 0.3643(4) 0.4845(9) 0.2509(5) 0.046(2) Uani 1 1 d .
H38 H 0.3958 0.4990 0.2183 0.055 Uiso 1 1 calc R
C39 C 0.3633(4) 0.5634(9) 0.3144(5) 0.041(2) Uani 1 1 d .
C40 C 0.3168(4) 0.5451(9) 0.3606(4) 0.036(2) Uani 1 1 d .
H40 H 0.3176 0.6016 0.4041 0.043 Uiso 1 1 calc R
C41 C 0.2682(4) 0.4468(8) 0.3463(4) 0.0342(19) Uani 1 1 d .
C42 C 0.4162(4) 0.6682(9) 0.3352(5) 0.045(2) Uani 1 1 d .
H42A H 0.4230 0.6795 0.3900 0.053 Uiso 1 1 calc R
H42B H 0.4558 0.6345 0.3176 0.053 Uiso 1 1 calc R
C43 C 0.4399(4) 0.9036(10) 0.3125(5) 0.047(2) Uani 1 1 d .
C44 C 0.4228(6) 1.0286(11) 0.2720(6) 0.078(4) Uani 1 1 d .
H44A H 0.3773 1.0463 0.2736 0.094 Uiso 1 1 calc R
H44B H 0.4300 1.0147 0.2192 0.094 Uiso 1 1 calc R
C45 C 0.4613(5) 1.1622(11) 0.3035(5) 0.060(3) Uani 1 1 d .
H45A H 0.5067 1.1392 0.3111 0.072 Uiso 1 1 calc R
H45B H 0.4553 1.2396 0.2669 0.072 Uiso 1 1 calc R
C46 C 0.4402(5) 1.2076(11) 0.3745(6) 0.064(3) Uani 1 1 d .
H46A H 0.4373 1.1259 0.4079 0.077 Uiso 1 1 calc R
H46B H 0.3980 1.2516 0.3657 0.077 Uiso 1 1 calc R
C47 C 0.4871(7) 1.3112(15) 0.4094(7) 0.086(4) Uani 1 1 d .
C48 C 0.5214(8) 1.3920(16) 0.4399(8) 0.107(5) Uani 1 1 d .
H48 H 0.5496 1.4581 0.4649 0.129 Uiso 1 1 calc R
Ir1 Ir 0.194905(15) 0.41123(3) 0.403184(17) 0.03222(11) Uani 1 1 d .
N1 N 0.2675(3) 0.3190(7) 0.4860(3) 0.0376(17) Uani 1 1 d .
N2 N 0.1036(3) 0.3702(7) 0.4429(3) 0.0346(16) Uani 1 1 d .
N3 N 0.1830(3) 0.2496(7) 0.3213(3) 0.0341(15) Uani 1 1 d .
O1 O 0.3977(3) 0.8012(7) 0.3002(3) 0.0528(17) Uani 1 1 d .
O2 O 0.4890(3) 0.8891(7) 0.3502(4) 0.0613(18) Uani 1 1 d .

loop_
_atom_site_aniso_label
_atom_site_aniso_U_11
_atom_site_aniso_U_22
_atom_site_aniso_U_33
_atom_site_aniso_U_23
_atom_site_aniso_U_13
_atom_site_aniso_U_12
C1 0.037(5) 0.049(6) 0.032(4) 0.002(4) 0.007(4) 0.000(4)
C2 0.041(5) 0.055(6) 0.054(6) 0.002(5) 0.007(4) 0.001(5)
C3 0.062(7) 0.045(6) 0.059(6) 0.003(5) 0.011(5) -0.002(5)
C4 0.069(7) 0.055(7) 0.057(6) 0.023(6) 0.025(5) 0.014(6)
C5 0.032(5) 0.076(7) 0.048(6) 0.017(5) 0.006(4) 0.008(5)
C6 0.037(5) 0.058(6) 0.038(5) 0.006(4) 0.003(4) 0.004(5)
C7 0.036(5) 0.076(7) 0.044(5) 0.011(5) 0.001(4) 0.005(5)
C8 0.050(6) 0.071(7) 0.040(5) 0.002(5) 0.004(4) -0.013(6)
C9 0.031(4) 0.054(5) 0.035(4) 0.003(4) 0.010(4) 0.001(5)
C10 0.044(5) 0.053(6) 0.036(5) -0.003(4) 0.019(4) -0.009(4)
C11 0.052(6) 0.065(7) 0.035(5) -0.010(5) 0.006(4) -0.009(5)
C12 0.067(7) 0.052(6) 0.049(6) -0.018(5) 0.017(5) -0.013(6)
C13 0.045(6) 0.046(6) 0.074(7) -0.021(5) 0.024(5) -0.006(5)
C14 0.040(5) 0.043(5) 0.055(6) -0.010(4) 0.018(4) -0.006(4)
C15 0.037(5) 0.039(5) 0.034(4) -0.012(4) 0.016(4) -0.013(4)
C16 0.044(5) 0.033(5) 0.039(5) -0.013(4) 0.017(4) -0.003(4)
C17 0.048(6) 0.050(6) 0.040(5) 0.001(4) 0.010(4) 0.000(5)
C18 0.060(6) 0.051(6) 0.047(5) 0.006(4) 0.023(5) 0.000(5)
C19 0.066(7) 0.050(6) 0.066(6) 0.014(5) 0.035(6) 0.008(6)
C20 0.058(7) 0.053(6) 0.070(7) -0.001(5) 0.035(6) -0.014(5)
C21 0.045(5) 0.042(5) 0.050(5) -0.011(4) 0.019(4) -0.012(5)
C22 0.037(5) 0.059(6) 0.057(6) -0.008(5) 0.012(5) -0.015(5)
C23 0.032(5) 0.051(5) 0.050(5) -0.014(5) 0.008(4) 0.002(5)
C24 0.032(5) 0.034(5) 0.041(5) -0.018(4) 0.002(4) -0.004(4)
C25 0.035(5) 0.031(4) 0.035(4) -0.011(4) 0.002(4) -0.006(4)
C26 0.036(5) 0.037(5) 0.049(5) -0.011(4) -0.002(4) 0.003(4)
C27 0.056(6) 0.037(5) 0.050(6) 0.004(4) -0.005(5) 0.010(5)
C28 0.055(6) 0.035(5) 0.054(6) 0.002(4) 0.008(5) 0.009(5)
C29 0.042(5) 0.043(6) 0.044(5) -0.009(4) 0.008(4) -0.010(4)
C30 0.027(4) 0.029(4) 0.037(4) -0.008(4) 0.003(3) 0.000(4)
C31 0.032(5) 0.041(5) 0.060(6) -0.006(5) 0.003(4) 0.002(4)
C32 0.042(6) 0.039(5) 0.058(6) -0.010(4) -0.002(5) -0.002(4)
C33 0.065(7) 0.051(6) 0.055(6) -0.029(5) 0.011(5) -0.010(5)
C34 0.055(6) 0.045(5) 0.046(5) -0.018(4) 0.009(5) 0.003(5)
C35 0.036(5) 0.042(5) 0.039(5) -0.002(4) 0.001(4) 0.004(4)
C36 0.034(5) 0.034(5) 0.036(4) -0.001(3) 0.006(4) 0.001(4)
C37 0.046(6) 0.049(6) 0.046(5) -0.009(4) 0.020(4) 0.000(4)
C38 0.036(5) 0.047(6) 0.058(6) -0.009(5) 0.021(4) -0.011(4)
C39 0.036(5) 0.044(6) 0.045(5) 0.000(4) 0.011(4) -0.003(4)
C40 0.033(5) 0.049(5) 0.028(4) -0.004(4) 0.010(3) -0.002(4)
C41 0.036(5) 0.031(5) 0.036(4) 0.001(3) 0.005(4) 0.003(4)
C42 0.040(5) 0.046(6) 0.050(5) 0.011(4) 0.013(4) -0.002(4)
C43 0.045(6) 0.045(5) 0.051(5) -0.002(5) 0.003(4) -0.004(5)
C44 0.103(10) 0.044(6) 0.082(9) 0.001(6) -0.015(7) 0.008(7)
C45 0.057(7) 0.064(7) 0.063(7) 0.014(5) 0.023(5) 0.006(6)
C46 0.065(7) 0.054(7) 0.078(8) 0.000(6) 0.024(6) 0.011(6)
C47 0.091(10) 0.082(10) 0.084(9) 0.006(8) -0.005(8) -0.003(8)
C48 0.116(13) 0.103(12) 0.104(11) -0.010(9) 0.015(10) -0.021(10)
Ir1 0.02973(17) 0.03457(17) 0.03356(16) -0.00412(17) 0.00892(11) -0.00199(19)
N1 0.046(4) 0.039(4) 0.030(4) -0.006(3) 0.014(3) -0.003(3)
N2 0.041(4) 0.030(4) 0.032(4) -0.010(3) 0.007(3) -0.002(3)
N3 0.032(4) 0.032(4) 0.038(4) 0.001(3) 0.007(3) 0.005(3)
O1 0.052(4) 0.049(4) 0.054(4) -0.001(3) -0.007(3) -0.007(3)
O2 0.051(4) 0.056(5) 0.074(5) 0.006(4) -0.011(4) -0.005(4)

loop_
_atom_type_symbol
_atom_type_description
_atom_type_scat_dispersion_real
_atom_type_scat_dispersion_imag
_atom_type_scat_source
C C 0.0033 0.0016 'International Tables Vol C Tables 4.2.6.8 and 6.1.1.4'
H H 0.0000 0.0000 'International Tables Vol C Tables 4.2.6.8 and 6.1.1.4'
N N 0.0061 0.0033 'International Tables Vol C Tables 4.2.6.8 and 6.1.1.4'
O O 0.0106 0.0060 'International Tables Vol C Tables 4.2.6.8 and 6.1.1.4'
Ir Ir -1.4442 7.9887 'International Tables Vol C Tables 4.2.6.8 and 6.1.1.4'

loop_
_geom_angle_atom_site_label_1
_geom_angle_atom_site_label_2
_geom_angle_atom_site_label_3
_geom_angle
N1 C1 C2 119.3(8)
N1 C1 C6 123.1(8)
C2 C1 C6 117.5(8)
C3 C2 C1 120.5(9)
C3 C2 H2 119.7
C1 C2 H2 119.7
C4 C3 C2 120.1(10)
C4 C3 H3 120.0
C2 C3 H3 120.0
C5 C4 C3 120.7(10)
C5 C4 H4 119.7
C3 C4 H4 119.7
C4 C5 C6 120.2(9)
C4 C5 H5 119.9
C6 C5 H5 119.9
C5 C6 C7 121.5(9)
C5 C6 C1 120.9(9)
C7 C6 C1 117.5(9)
C8 C7 C6 119.4(9)
C8 C7 H7 120.3
C6 C7 H7 120.3
C7 C8 C9 120.7(9)
C7 C8 H8 119.6
C9 C8 H8 119.6
N1 C9 C8 122.5(9)
N1 C9 C10 115.2(7)
C8 C9 C10 122.4(9)
C15 C10 C11 121.4(9)
C15 C10 C9 116.5(8)
C11 C10 C9 122.0(9)
C12 C11 C10 119.6(9)
C12 C11 H11 120.2
C10 C11 H11 120.2
C11 C12 C13 120.1(9)
C11 C12 H12 119.9
C13 C12 H12 119.9
C12 C13 C14 119.8(9)
C12 C13 H13 120.1
C14 C13 H13 120.1
C15 C14 C13 122.7(9)
C15 C14 H14 118.7
C13 C14 H14 118.7
C14 C15 C10 116.2(7)
C14 C15 Ir1 127.8(6)
C10 C15 Ir1 116.0(6)
C17 C16 N2 121.0(7)
C17 C16 C21 118.8(8)
N2 C16 C21 120.2(8)
C18 C17 C16 119.7(9)
C18 C17 H17 120.2
C16 C17 H17 120.2
C19 C18 C17 122.0(10)
C19 C18 H18 119.0
C17 C18 H18 119.0
C20 C19 C18 119.8(9)
C20 C19 H19 120.1
C18 C19 H19 120.1
C19 C20 C21 120.9(9)
C19 C20 H20 119.5
C21 C20 H20 119.5
C22 C21 C16 119.1(8)
C22 C21 C20 122.1(9)
C16 C21 C20 118.8(9)
C23 C22 C21 119.3(8)
C23 C22 H22 120.3
C21 C22 H22 120.3
C22 C23 C24 120.2(9)
C22 C23 H23 119.9
C24 C23 H23 119.9
N2 C24 C23 121.5(8)
N2 C24 C25 116.7(7)
C23 C24 C25 121.8(8)
C26 C25 C30 121.8(8)
C26 C25 C24 123.2(8)
C30 C25 C24 115.0(7)
C27 C26 C25 121.2(8)
C27 C26 H26 119.4
C25 C26 H26 119.4
C26 C27 C28 118.5(8)
C26 C27 H27 120.8
C28 C27 H27 120.8
C27 C28 C29 121.1(9)
C27 C28 H28 119.4
C29 C28 H28 119.4
C28 C29 C30 121.8(8)
C28 C29 H29 119.1
C30 C29 H29 119.1
C25 C30 C29 115.7(7)
C25 C30 Ir1 117.0(6)
C29 C30 Ir1 127.3(6)
N3 C31 C32 122.4(8)
N3 C31 H31 118.8
C32 C31 H31 118.8
C33 C32 C31 118.1(9)
C33 C32 H32 121.0
C31 C32 H32 121.0
C32 C33 C34 121.0(8)
C32 C33 H33 119.5
C34 C33 H33 119.5
C33 C34 C35 118.5(8)
C33 C34 H34 120.7
C35 C34 H34 120.7
N3 C35 C34 119.9(8)
N3 C35 C36 114.5(7)
C34 C35 C36 125.6(8)
C37 C36 C41 122.4(8)
C37 C36 C35 122.7(7)
C41 C36 C35 114.8(7)
C38 C37 C36 121.1(8)
C38 C37 H37 119.4
C36 C37 H37 119.4
C37 C38 C39 118.3(8)
C37 C38 H38 120.9
C39 C38 H38 120.9
C38 C39 C40 120.9(8)
C38 C39 C42 119.2(7)
C40 C39 C42 119.8(7)
C39 C40 C41 122.8(7)
C39 C40 H40 118.6
C41 C40 H40 118.6
C40 C41 C36 114.4(7)
C40 C41 Ir1 128.8(6)
C36 C41 Ir1 116.8(6)
O1 C42 C39 107.7(7)
O1 C42 H42A 110.2
C39 C42 H42A 110.2
O1 C42 H42B 110.2
C39 C42 H42B 110.2
H42A C42 H42B 108.5
O2 C43 O1 123.2(9)
O2 C43 C44 123.4(10)
O1 C43 C44 113.3(9)
C43 C44 C45 113.1(9)
C43 C44 H44A 109.0
C45 C44 H44A 109.0
C43 C44 H44B 109.0
C45 C44 H44B 109.0
H44A C44 H44B 107.8
C46 C45 C44 110.7(9)
C46 C45 H45A 109.5
C44 C45 H45A 109.5
C46 C45 H45B 109.5
C44 C45 H45B 109.5
H45A C45 H45B 108.1
C45 C46 C47 107.9(9)
C45 C46 H46A 110.1
C47 C46 H46A 110.1
C45 C46 H46B 110.1
C47 C46 H46B 110.1
H46A C46 H46B 108.4
C48 C47 C46 176.1(16)
C47 C48 H48 180.0
C41 Ir1 C30 92.4(3)
C41 Ir1 C15 97.2(3)
C30 Ir1 C15 93.3(3)
C41 Ir1 N3 78.9(3)
C30 Ir1 N3 86.0(3)
C15 Ir1 N3 176.0(3)
C41 Ir1 N2 168.2(3)
C30 Ir1 N2 78.3(3)
C15 Ir1 N2 90.6(3)
N3 Ir1 N2 93.1(2)
C41 Ir1 N1 83.3(3)
C30 Ir1 N1 170.2(3)
C15 Ir1 N1 78.5(3)
N3 Ir1 N1 101.8(2)
N2 Ir1 N1 107.0(2)
C9 N1 C1 116.7(7)
C9 N1 Ir1 111.9(5)
C1 N1 Ir1 129.8(5)
C24 N2 C16 119.5(7)
C24 N2 Ir1 112.8(5)
C16 N2 Ir1 127.4(5)
C31 N3 C35 120.1(7)
C31 N3 Ir1 125.2(5)
C35 N3 Ir1 114.7(5)
C43 O1 C42 114.8(7)

loop_
_geom_bond_atom_site_label_1
_geom_bond_atom_site_label_2
_geom_bond_distance
C1 N1 1.387(10)
C1 C2 1.404(12)
C1 C6 1.421(11)
C2 C3 1.395(12)
C2 H2 0.9500
C3 C4 1.391(13)
C3 H3 0.9500
C4 C5 1.361(13)
C4 H4 0.9500
C5 C6 1.391(13)
C5 H5 0.9500
C6 C7 1.409(13)
C7 C8 1.354(13)
C7 H7 0.9500
C8 C9 1.417(12)
C8 H8 0.9500
C9 N1 1.347(10)
C9 C10 1.461(12)
C10 C15 1.415(11)
C10 C11 1.417(12)
C11 C12 1.379(13)
C11 H11 0.9500
C12 C13 1.379(13)
C12 H12 0.9500
C13 C14 1.399(11)
C13 H13 0.9500
C14 C15 1.391(11)
C14 H14 0.9500
C15 Ir1 2.011(7)
C16 C17 1.395(11)
C16 N2 1.398(10)
C16 C21 1.420(11)
C17 C18 1.379(11)
C17 H17 0.9500
C18 C19 1.377(12)
C18 H18 0.9500
C19 C20 1.345(13)
C19 H19 0.9500
C20 C21 1.422(12)
C20 H20 0.9500
C21 C22 1.405(12)
C22 C23 1.362(12)
C22 H22 0.9500
C23 C24 1.426(11)
C23 H23 0.9500
C24 N2 1.330(10)
C24 C25 1.448(11)
C25 C26 1.397(11)
C25 C30 1.404(11)
C26 C27 1.368(11)
C26 H26 0.9500
C27 C28 1.383(12)
C27 H27 0.9500
C28 C29 1.388(11)
C28 H28 0.9500
C29 C30 1.409(11)
C29 H29 0.9500
C30 Ir1 1.999(8)
C31 N3 1.345(10)
C31 C32 1.391(11)
C31 H31 0.9500
C32 C33 1.354(12)
C32 H32 0.9500
C33 C34 1.398(12)
C33 H33 0.9500
C34 C35 1.405(11)
C34 H34 0.9500
C35 N3 1.353(10)
C35 C36 1.464(11)
C36 C37 1.375(11)
C36 C41 1.410(11)
C37 C38 1.371(11)
C37 H37 0.9500
C38 C39 1.372(11)
C38 H38 0.9500
C39 C40 1.376(10)
C39 C42 1.524(11)
C40 C41 1.401(10)
C40 H40 0.9500
C41 Ir1 1.990(8)
C42 O1 1.452(10)
C42 H42A 0.9900
C42 H42B 0.9900
C43 O2 1.195(10)
C43 O1 1.331(10)
C43 C44 1.424(13)
C44 C45 1.587(14)
C44 H44A 0.9900
C44 H44B 0.9900
C45 C46 1.468(13)
C45 H45A 0.9900
C45 H45B 0.9900
C46 C47 1.496(16)
C46 H46A 0.9900
C46 H46B 0.9900
C47 C48 1.161(17)
C48 H48 0.9500
Ir1 N3 2.130(6)
Ir1 N2 2.183(7)
Ir1 N1 2.217(7)

loop_
_geom_torsion_atom_site_label_1
_geom_torsion_atom_site_label_2
_geom_torsion_atom_site_label_3
_geom_torsion_atom_site_label_4
_geom_torsion
N1 C1 C2 C3 179.7(8)
C6 C1 C2 C3 -2.8(12)
C1 C2 C3 C4 2.7(14)
C2 C3 C4 C5 -1.3(14)
C3 C4 C5 C6 0.1(14)
C4 C5 C6 C7 179.2(9)
C4 C5 C6 C1 -0.3(13)
N1 C1 C6 C5 179.1(7)
C2 C1 C6 C5 1.6(12)
N1 C1 C6 C7 -0.4(12)
C2 C1 C6 C7 -177.9(8)
C5 C6 C7 C8 -177.4(8)
C1 C6 C7 C8 2.1(13)
C6 C7 C8 C9 -0.8(13)
C7 C8 C9 N1 -2.4(13)
C7 C8 C9 C10 179.4(8)
N1 C9 C10 C15 -12.9(10)
C8 C9 C10 C15 165.4(7)
N1 C9 C10 C11 169.2(7)
C8 C9 C10 C11 -12.4(12)
C15 C10 C11 C12 3.3(13)
C9 C10 C11 C12 -179.0(8)
C10 C11 C12 C13 -3.8(14)
C11 C12 C13 C14 1.1(14)
C12 C13 C14 C15 2.4(13)
C13 C14 C15 C10 -2.9(12)
C13 C14 C15 Ir1 176.3(6)
C11 C10 C15 C14 0.1(11)
C9 C10 C15 C14 -177.8(7)
C11 C10 C15 Ir1 -179.2(6)
C9 C10 C15 Ir1 2.9(9)
N2 C16 C17 C18 178.6(7)
C21 C16 C17 C18 0.5(12)
C16 C17 C18 C19 0.2(14)
C17 C18 C19 C20 0.5(15)
C18 C19 C20 C21 -1.9(15)
C17 C16 C21 C22 177.9(8)
N2 C16 C21 C22 -0.2(12)
C17 C16 C21 C20 -1.8(12)
N2 C16 C21 C20 -180.0(7)
C19 C20 C21 C22 -177.1(9)
C19 C20 C21 C16 2.6(14)
C16 C21 C22 C23 -2.7(13)
C20 C21 C22 C23 177.0(9)
C21 C22 C23 C24 4.5(13)
C22 C23 C24 N2 -3.4(12)
C22 C23 C24 C25 176.1(8)
N2 C24 C25 C26 -172.5(7)
C23 C24 C25 C26 7.9(12)
N2 C24 C25 C30 6.5(10)
C23 C24 C25 C30 -173.0(7)
C30 C25 C26 C27 3.0(12)
C24 C25 C26 C27 -178.0(7)
C25 C26 C27 C28 -0.4(13)
C26 C27 C28 C29 -1.9(13)
C27 C28 C29 C30 1.8(13)
C26 C25 C30 C29 -3.0(11)
C24 C25 C30 C29 177.9(7)
C26 C25 C30 Ir1 174.4(6)
C24 C25 C30 Ir1 -4.7(9)
C28 C29 C30 C25 0.7(11)
C28 C29 C30 Ir1 -176.5(6)
N3 C31 C32 C33 -0.9(14)
C31 C32 C33 C34 0.0(15)
C32 C33 C34 C35 0.0(15)
C33 C34 C35 N3 0.7(13)
C33 C34 C35 C36 179.4(8)
N3 C35 C36 C37 -178.0(8)
C34 C35 C36 C37 3.2(13)
N3 C35 C36 C41 4.2(10)
C34 C35 C36 C41 -174.6(8)
C41 C36 C37 C38 2.3(13)
C35 C36 C37 C38 -175.4(8)
C36 C37 C38 C39 0.7(14)
C37 C38 C39 C40 -1.8(14)
C37 C38 C39 C42 175.6(8)
C38 C39 C40 C41 0.0(13)
C42 C39 C40 C41 -177.5(7)
C39 C40 C41 C36 2.8(12)
C39 C40 C41 Ir1 -176.8(6)
C37 C36 C41 C40 -3.9(12)
C35 C36 C41 C40 173.9(7)
C37 C36 C41 Ir1 175.7(6)
C35 C36 C41 Ir1 -6.5(9)
C38 C39 C42 O1 89.6(9)
C40 C39 C42 O1 -93.0(9)
O2 C43 C44 C45 -21.4(15)
O1 C43 C44 C45 163.1(8)
C43 C44 C45 C46 -72.8(12)
C44 C45 C46 C47 167.4(9)
C45 C46 C47 C48 -178(100)
C40 C41 Ir1 C30 98.9(7)
C36 C41 Ir1 C30 -80.6(6)
C40 C41 Ir1 C15 5.3(8)
C36 C41 Ir1 C15 -174.3(6)
C40 C41 Ir1 N3 -175.6(8)
C36 C41 Ir1 N3 4.8(6)
C40 C41 Ir1 N2 136.6(12)
C36 C41 Ir1 N2 -43.0(16)
C40 C41 Ir1 N1 -72.2(7)
C36 C41 Ir1 N1 108.3(6)
C25 C30 Ir1 C41 174.2(6)
C29 C30 Ir1 C41 -8.8(7)
C25 C30 Ir1 C15 -88.5(6)
C29 C30 Ir1 C15 88.6(7)
C25 C30 Ir1 N3 95.5(6)
C29 C30 Ir1 N3 -87.4(7)
C25 C30 Ir1 N2 1.5(6)
C29 C30 Ir1 N2 178.6(7)
C25 C30 Ir1 N1 -121.8(15)
C29 C30 Ir1 N1 55.3(19)
C14 C15 Ir1 C41 103.2(7)
C10 C15 Ir1 C41 -77.6(6)
C14 C15 Ir1 C30 10.3(7)
C10 C15 Ir1 C30 -170.4(6)
C14 C15 Ir1 N3 91(4)
C10 C15 Ir1 N3 -90(4)
C14 C15 Ir1 N2 -67.9(7)
C10 C15 Ir1 N2 111.3(6)
C14 C15 Ir1 N1 -175.2(7)
C10 C15 Ir1 N1 4.1(5)
C8 C9 N1 C1 4.0(11)
C10 C9 N1 C1 -177.7(6)
C8 C9 N1 Ir1 -162.8(6)
C10 C9 N1 Ir1 15.5(8)
C2 C1 N1 C9 174.8(7)
C6 C1 N1 C9 -2.6(11)
C2 C1 N1 Ir1 -21.2(11)
C6 C1 N1 Ir1 161.4(6)
C41 Ir1 N1 C9 87.9(5)
C30 Ir1 N1 C9 23.1(18)
C15 Ir1 N1 C9 -10.9(5)
N3 Ir1 N1 C9 165.0(5)
N2 Ir1 N1 C9 -98.1(5)
C41 Ir1 N1 C1 -76.7(7)
C30 Ir1 N1 C1 -141.5(15)
C15 Ir1 N1 C1 -175.5(7)
N3 Ir1 N1 C1 0.4(7)
N2 Ir1 N1 C1 97.4(7)
C23 C24 N2 C16 0.4(11)
C25 C24 N2 C16 -179.1(6)
C23 C24 N2 Ir1 174.4(6)
C25 C24 N2 Ir1 -5.1(8)
C17 C16 N2 C24 -176.8(7)
C21 C16 N2 C24 1.3(11)
C17 C16 N2 Ir1 10.3(10)
C21 C16 N2 Ir1 -171.6(6)
C41 Ir1 N2 C24 -36.5(15)
C30 Ir1 N2 C24 2.1(5)
C15 Ir1 N2 C24 95.3(5)
N3 Ir1 N2 C24 -83.2(5)
N1 Ir1 N2 C24 173.5(5)
C41 Ir1 N2 C16 136.8(13)
C30 Ir1 N2 C16 175.4(6)
C15 Ir1 N2 C16 -91.4(6)
N3 Ir1 N2 C16 90.1(6)
N1 Ir1 N2 C16 -13.2(6)
C32 C31 N3 C35 1.6(12)
C32 C31 N3 Ir1 -178.5(6)
C34 C35 N3 C31 -1.5(12)
C36 C35 N3 C31 179.7(7)
C34 C35 N3 Ir1 178.6(6)
C36 C35 N3 Ir1 -0.2(9)
C41 Ir1 N3 C31 177.6(7)
C30 Ir1 N3 C31 -89.1(7)
C15 Ir1 N3 C31 -170(4)
N2 Ir1 N3 C31 -11.1(7)
N1 Ir1 N3 C31 97.0(7)
C41 Ir1 N3 C35 -2.5(6)
C30 Ir1 N3 C35 90.8(6)
C15 Ir1 N3 C35 10(4)
N2 Ir1 N3 C35 168.8(5)
N1 Ir1 N3 C35 -83.1(6)
O2 C43 O1 C42 -0.9(13)
C44 C43 O1 C42 174.6(8)
C39 C42 O1 C43 -179.1(7)
